data_4510304
loop_
_publ_author_name
'Kapustin, Eugene A.'
'Minkov, Vasily S.'
'Stare, Jernej'
'Boldyreva, Elena V.'

_publ_section_title
;
 One Hydrogen Bond---Two Ways To Build a Structure. The Role of
 N--H&#x00B7;&#x00B7;&#x00B7;O Hydrogen Bonds in Crystal Structures
 ofN,N-Dimethylglycine
;
_journal_issue 4
_journal_name_full 'Crystal Growth &amp; Design'
_journal_page_first 1851
_journal_paper_doi 10.1021/cg5000183
_journal_volume 14
_journal_year 2014
_chemical_formula_moiety 'C4 H9 N O2'
_chemical_formula_sum 'C4 H9 N O2'
_chemical_formula_weight 103.12
_chemical_name_common N,N-dimethylglycine
_chemical_name_systematic
; 
 2-(Dimethylamino)acetic acid 
;
_space_group_IT_number 61
_symmetry_cell_setting orthorhombic
_symmetry_space_group_name_Hall '-P 2ac 2ab'
_symmetry_space_group_name_H-M 'P b c a'
_audit_creation_method SHELXL-97
_cell_angle_alpha 90.00
_cell_angle_beta 90.00
_cell_angle_gamma 90.00
_cell_formula_units_Z 16
_cell_length_a 11.2209(4)
_cell_length_b 10.0203(4)
_cell_length_c 18.7351(8)
_cell_measurement_reflns_used 7586
_cell_measurement_temperature 295(2)
_cell_measurement_theta_max 30.8725
_cell_measurement_theta_min 1.8112
_cell_volume 2106.51(14)
_diffrn_ambient_temperature 295(2)
_diffrn_detector_area_resol_mean 10.3457
_diffrn_measurement_device_type 'Oxford Gemini Ultra R'
_diffrn_measurement_method \w
_diffrn_radiation_monochromator graphite
_diffrn_radiation_source 'fine-focus sealed tube'
_diffrn_radiation_type MoK\a
_diffrn_radiation_wavelength 0.71073
_diffrn_reflns_av_R_equivalents 0.0591
_diffrn_reflns_av_sigmaI/netI 0.0233
_diffrn_reflns_limit_h_max 14
_diffrn_reflns_limit_h_min -14
_diffrn_reflns_limit_k_max 12
_diffrn_reflns_limit_k_min -12
_diffrn_reflns_limit_l_max 23
_diffrn_reflns_limit_l_min -23
_diffrn_reflns_number 31716
_diffrn_reflns_theta_max 26.37
_diffrn_reflns_theta_min 2.17
_exptl_absorpt_coefficient_mu 0.103
_exptl_absorpt_correction_T_max 0.982
_exptl_absorpt_correction_T_min 0.82194
_exptl_absorpt_correction_type multi-scan
_exptl_absorpt_process_details 'CrysAlis RED; Oxford Diffraction, 2008'
_exptl_crystal_colour colourless
_exptl_crystal_density_diffrn 1.301
_exptl_crystal_density_method 'not measured'
_exptl_crystal_description 'square pyramid'
_exptl_crystal_F_000 896
_exptl_crystal_size_max 0.32
_exptl_crystal_size_mid 0.25
_exptl_crystal_size_min 0.18
_reflns_number_gt 1706
_reflns_number_total 2150
_reflns_threshold_expression >2sigma(I)
_cod_data_source_file cg5000183_si_002.cif
_cod_data_source_block DMG-I-295K_DFT
_cod_original_cell_volume 2106.51(15)
_cod_database_code 4510304

loop_
_symmetry_equiv_pos_as_xyz
'x, y, z'
'-x+1/2, -y, z+1/2'
'x+1/2, -y+1/2, -z'
'-x, y+1/2, -z+1/2'
'-x, -y, -z'
'x-1/2, y, -z-1/2'
'-x-1/2, y-1/2, z'
'x, -y-1/2, z-1/2'

loop_
_atom_site_label
_atom_site_type_symbol
_atom_site_fract_x
_atom_site_fract_y
_atom_site_fract_z
_atom_site_U_iso_or_equiv
_atom_site_adp_type
N1B N 0.36675(12) 0.54945(14) 0.72725(7) 0.0354(3) Uani
H1B H 0.44101 0.53881 0.69064 0.042 Uiso
C1B C 0.23462(15) 0.44267(17) 0.63462(8) 0.0377(4) Uani
C2B C 0.25154(14) 0.55547(18) 0.68826(9) 0.0361(4) Uani
H22B H 0.18043 0.55457 0.72875 0.043 Uiso
H21B H 0.24805 0.65126 0.65917 0.043 Uiso
O2B O 0.13040(12) 0.41953(15) 0.61798(7) 0.0608(4) Uani
O1B O 0.32636(13) 0.38763(15) 0.61205(7) 0.0619(4) Uani
C4B C 0.37127(19) 0.4338(2) 0.77637(11) 0.0497(5) Uani
H41B H 0.36126 0.34266 0.74460 0.075 Uiso
H42B H 0.45797 0.43400 0.80379 0.075 Uiso
H43B H 0.29859 0.44461 0.81547 0.075 Uiso
C3B C 0.3889(2) 0.6754(2) 0.76661(12) 0.0544(5) Uani
H31B H 0.32097 0.68628 0.80846 0.082 Uiso
H32B H 0.47768 0.66987 0.79096 0.082 Uiso
H33B H 0.38542 0.75918 0.72882 0.082 Uiso
N1A N 0.43643(12) 0.26544(13) 0.49929(7) 0.0334(3) Uani
H1A H 0.37741 0.32394 0.53054 0.040 Uiso
O2A O 0.42185(11) 0.46221(16) 0.33733(7) 0.0603(4) Uani
C2A C 0.48546(14) 0.34536(18) 0.43908(9) 0.0357(4) Uani
H22A H 0.53785 0.27597 0.40601 0.043 Uiso
H21A H 0.54766 0.41985 0.46110 0.043 Uiso
O1A O 0.28985(12) 0.42788(15) 0.42271(8) 0.0648(4) Uani
C1A C 0.38949(14) 0.41735(17) 0.39644(9) 0.0383(4) Uani
C4A C 0.36770(18) 0.1487(2) 0.47238(11) 0.0458(4) Uani
H41A H 0.29574 0.18504 0.43819 0.069 Uiso
H42A H 0.33125 0.09378 0.51796 0.069 Uiso
H43A H 0.42885 0.08446 0.44231 0.069 Uiso
C3A C 0.53320(19) 0.2211(2) 0.54811(11) 0.0502(5) Uani
H31A H 0.60120 0.16791 0.51708 0.075 Uiso
H32A H 0.49374 0.15384 0.58791 0.075 Uiso
H33A H 0.57104 0.30925 0.57449 0.075 Uiso

loop_
_atom_type_symbol
_atom_type_description
_atom_type_scat_dispersion_real
_atom_type_scat_dispersion_imag
_atom_type_scat_source
C C 0.0033 0.0016 'International Tables Vol C Tables 4.2.6.8 and 6.1.1.4'
H H 0.0000 0.0000 'International Tables Vol C Tables 4.2.6.8 and 6.1.1.4'
N N 0.0061 0.0033 'International Tables Vol C Tables 4.2.6.8 and 6.1.1.4'
O O 0.0106 0.0060 'International Tables Vol C Tables 4.2.6.8 and 6.1.1.4'
